data_4339420
loop_
_publ_author_name
'Ingleson, Michael J.'
'Pink, Maren'
'Fan, Hongjun'
'Caulton, Kenneth G.'

_publ_section_title
;
 Exploring the reactivity of four-coordinate PNPCoX with access to
 three-coordinate spin triplet PNPCo.
;
_journal_issue 24
_journal_name_full 'Inorganic chemistry'
_journal_page_first 10321
_journal_page_last 10334
_journal_paper_doi 10.1021/ic701171p
_journal_volume 46
_journal_year 2007
_chemical_formula_moiety 'C30 H62 Co N2 P2 Si2'
_chemical_formula_sum 'C30 H62 Co N2 P2 Si2'
_chemical_formula_weight 627.87
_chemical_name_systematic
; 
 ? 
;
_space_group_IT_number 14
_symmetry_cell_setting monoclinic
_symmetry_space_group_name_Hall '-P 2ybc'
_symmetry_space_group_name_H-M 'P 1 21/c 1'
_atom_sites_solution_hydrogens geom
_atom_sites_solution_primary direct
_atom_sites_solution_secondary difmap
_audit_creation_method SHELXL-97
_cell_angle_alpha 90.00
_cell_angle_beta 107.700(6)
_cell_angle_gamma 90.00
_cell_formula_units_Z 4
_cell_length_a 16.842(4)
_cell_length_b 10.587(2)
_cell_length_c 20.980(5)
_cell_measurement_reflns_used 2272
_cell_measurement_temperature 130(2)
_cell_measurement_theta_max 29.0
_cell_measurement_theta_min 2.3
_cell_volume 3563.8(14)
_computing_cell_refinement 'SAINT (Bruker, 2003)'
_computing_data_collection 'SMART (Bruker, 2001)'
_computing_data_reduction 'SAINT (Bruker, 2003)'
_computing_molecular_graphics 'SHELXTL (Bruker, 2003), XTEL (loc. libr.)'
_computing_publication_material 'SHELXTL (Bruker, 2003)'
_computing_structure_refinement 'SHELXL-97 (Sheldrick, 1997)'
_computing_structure_solution 'SIR-92 (Altomare, 1993)'
_diffrn_ambient_temperature 130(2)
_diffrn_detector 'CCD area detector'
_diffrn_detector_area_resol_mean 44.52
_diffrn_detector_type 'Bruker SMART 6000'
_diffrn_measured_fraction_theta_full 0.996
_diffrn_measured_fraction_theta_max 0.996
_diffrn_measurement_details '0.30 degree frames measured for 50 seconds each'
_diffrn_measurement_device 'three-circle goniometer with fixed chi'
_diffrn_measurement_device_type 'Bruker Platform goniometer'
_diffrn_measurement_method \w-scans
_diffrn_radiation_monochromator graphite
_diffrn_radiation_source 'fine-focus sealed tube'
_diffrn_radiation_type MoK\a
_diffrn_radiation_wavelength 0.71073
_diffrn_reflns_av_R_equivalents 0.0755
_diffrn_reflns_av_sigmaI/netI 0.0782
_diffrn_reflns_limit_h_max 21
_diffrn_reflns_limit_h_min -20
_diffrn_reflns_limit_k_max 13
_diffrn_reflns_limit_k_min -13
_diffrn_reflns_limit_l_max 26
_diffrn_reflns_limit_l_min -26
_diffrn_reflns_number 23105
_diffrn_reflns_theta_full 26.39
_diffrn_reflns_theta_max 26.39
_diffrn_reflns_theta_min 2.04
_exptl_absorpt_coefficient_mu 0.659
_exptl_absorpt_correction_T_max 0.9678
_exptl_absorpt_correction_T_min 0.8906
_exptl_absorpt_correction_type multi-scan
_exptl_absorpt_process_details 'SADABS, R. Blessing; 1995'
_exptl_crystal_colour red
_exptl_crystal_density_diffrn 1.170
_exptl_crystal_density_method 'not measured'
_exptl_crystal_description plate
_exptl_crystal_F_000 1364
_exptl_crystal_size_max 0.18
_exptl_crystal_size_mid 0.15
_exptl_crystal_size_min 0.05
_refine_diff_density_max 0.360
_refine_diff_density_min -0.453
_refine_diff_density_rms 0.072
_refine_ls_extinction_method none
_refine_ls_goodness_of_fit_ref 0.998
_refine_ls_hydrogen_treatment riding
_refine_ls_matrix_type full
_refine_ls_number_parameters 353
_refine_ls_number_reflns 7265
_refine_ls_number_restraints 0
_refine_ls_restrained_S_all 0.998
_refine_ls_R_factor_all 0.0797
_refine_ls_R_factor_gt 0.0421
_refine_ls_shift/su_max 0.001
_refine_ls_shift/su_mean 0.000
_refine_ls_structure_factor_coef Fsqd
_refine_ls_weighting_details 'calc w=1/[\s^2^(Fo^2^)+(0.0375P)^2^+0.8561P] where P=(Fo^2^+2Fc^2^)/3'
_refine_ls_weighting_scheme calc
_refine_ls_wR_factor_gt 0.0891
_refine_ls_wR_factor_ref 0.1032
_reflns_number_gt 4951
_reflns_number_total 7265
_reflns_threshold_expression >2sigma(I)
_cod_data_source_file ic701171p_si5.cif
_cod_data_source_block 05274
_cod_original_cell_volume 3563.9(14)
_cod_original_sg_symbol_H-M P2(1)/c
_cod_database_code 4339420

loop_
_symmetry_equiv_pos_as_xyz
'x, y, z'
'-x, y+1/2, -z+1/2'
'-x, -y, -z'
'x, -y-1/2, z-1/2'

loop_
_atom_site_label
_atom_site_type_symbol
_atom_site_fract_x
_atom_site_fract_y
_atom_site_fract_z
_atom_site_U_iso_or_equiv
_atom_site_adp_type
_atom_site_occupancy
_atom_site_symmetry_multiplicity
_atom_site_calc_flag
_atom_site_refinement_flags
Co1 Co 0.25935(2) 0.20836(4) 0.179972(19) 0.01911(11) Uani 1 1 d .
P1 P 0.33049(5) 0.13637(7) 0.09793(4) 0.01891(17) Uani 1 1 d .
P2 P 0.11670(5) 0.22856(7) 0.19447(4) 0.02281(18) Uani 1 1 d .
Si1 Si 0.28864(5) 0.42706(7) 0.08184(4) 0.02111(18) Uani 1 1 d .
Si2 Si 0.19935(5) 0.48473(7) 0.18264(4) 0.02138(18) Uani 1 1 d .
N1 N 0.24753(15) 0.3837(2) 0.14346(12) 0.0208(5) Uani 1 1 d .
C1 C 0.2112(2) 0.4985(3) 0.00651(15) 0.0311(7) Uani 1 1 d .
H1A H 0.1953 0.5826 0.0178 0.047 Uiso 1 1 calc R
H1B H 0.1616 0.4446 -0.0078 0.047 Uiso 1 1 calc R
H1C H 0.2362 0.5054 -0.0299 0.047 Uiso 1 1 calc R
C2 C 0.3761(2) 0.5434(3) 0.11089(16) 0.0292(7) Uani 1 1 d .
H2A H 0.3547 0.6225 0.1237 0.044 Uiso 1 1 calc R
H2B H 0.4001 0.5599 0.0746 0.044 Uiso 1 1 calc R
H2C H 0.4191 0.5088 0.1495 0.044 Uiso 1 1 calc R
C3 C 0.3232(2) 0.2790(3) 0.04704(14) 0.0243(7) Uani 1 1 d .
H3A H 0.2836 0.2625 0.0021 0.029 Uiso 1 1 calc R
H3B H 0.3785 0.2951 0.0412 0.029 Uiso 1 1 calc R
C4 C 0.44630(18) 0.1165(3) 0.14020(14) 0.0225(6) Uani 1 1 d .
C5 C 0.49618(19) 0.0874(3) 0.09145(15) 0.0290(7) Uani 1 1 d .
H5A H 0.5560 0.0919 0.1154 0.043 Uiso 1 1 calc R
H5B H 0.4822 0.1493 0.0550 0.043 Uiso 1 1 calc R
H5C H 0.4822 0.0024 0.0729 0.043 Uiso 1 1 calc R
C6 C 0.46300(19) 0.0132(3) 0.19351(15) 0.0270(7) Uani 1 1 d .
H6A H 0.5232 0.0048 0.2148 0.040 Uiso 1 1 calc R
H6B H 0.4403 -0.0671 0.1726 0.040 Uiso 1 1 calc R
H6C H 0.4362 0.0358 0.2273 0.040 Uiso 1 1 calc R
C7 C 0.4778(2) 0.2428(3) 0.17484(16) 0.0293(7) Uani 1 1 d .
H7A H 0.5346 0.2321 0.2050 0.044 Uiso 1 1 calc R
H7B H 0.4412 0.2702 0.2006 0.044 Uiso 1 1 calc R
H7C H 0.4777 0.3067 0.1410 0.044 Uiso 1 1 calc R
C8 C 0.28961(19) 0.0087(3) 0.03280(14) 0.0242(7) Uani 1 1 d .
C9 C 0.1944(2) 0.0239(4) 0.01112(18) 0.0432(9) Uani 1 1 d .
H9A H 0.1690 -0.0357 -0.0250 0.065 Uiso 1 1 calc R
H9B H 0.1796 0.1104 -0.0047 0.065 Uiso 1 1 calc R
H9C H 0.1740 0.0068 0.0493 0.065 Uiso 1 1 calc R
C10 C 0.3181(2) 0.0201(3) -0.02980(15) 0.0326(8) Uani 1 1 d .
H10A H 0.2901 -0.0444 -0.0624 0.049 Uiso 1 1 calc R
H10B H 0.3786 0.0078 -0.0174 0.049 Uiso 1 1 calc R
H10C H 0.3039 0.1041 -0.0495 0.049 Uiso 1 1 calc R
C11 C 0.3114(2) -0.1238(3) 0.06177(16) 0.0352(8) Uani 1 1 d .
H11A H 0.2813 -0.1867 0.0290 0.053 Uiso 1 1 calc R
H11B H 0.2953 -0.1321 0.1027 0.053 Uiso 1 1 calc R
H11C H 0.3715 -0.1377 0.0722 0.053 Uiso 1 1 calc R
C12 C 0.2678(2) 0.5323(3) 0.26751(15) 0.0301(7) Uani 1 1 d .
H12A H 0.3151 0.5813 0.2629 0.045 Uiso 1 1 calc R
H12B H 0.2883 0.4565 0.2943 0.045 Uiso 1 1 calc R
H12C H 0.2357 0.5839 0.2897 0.045 Uiso 1 1 calc R
C13 C 0.1583(2) 0.6345(3) 0.13648(16) 0.0290(7) Uani 1 1 d .
H13A H 0.2041 0.6808 0.1275 0.044 Uiso 1 1 calc R
H13B H 0.1332 0.6868 0.1638 0.044 Uiso 1 1 calc R
H13C H 0.1161 0.6140 0.0940 0.044 Uiso 1 1 calc R
C14 C 0.10486(19) 0.4011(3) 0.19334(16) 0.0255(7) Uani 1 1 d .
H14A H 0.0960 0.4289 0.2357 0.031 Uiso 1 1 calc R
H14B H 0.0550 0.4252 0.1562 0.031 Uiso 1 1 calc R
C15 C 0.1015(2) 0.1842(3) 0.27736(16) 0.0288(7) Uani 1 1 d .
C16 C 0.1695(2) 0.2551(3) 0.33172(16) 0.0388(9) Uani 1 1 d .
H16A H 0.1696 0.2255 0.3760 0.058 Uiso 1 1 calc R
H16B H 0.1579 0.3459 0.3279 0.058 Uiso 1 1 calc R
H16C H 0.2240 0.2388 0.3257 0.058 Uiso 1 1 calc R
C17 C 0.0162(2) 0.2200(3) 0.2844(2) 0.0429(9) Uani 1 1 d .
H17A H 0.0181 0.2132 0.3314 0.064 Uiso 1 1 calc R
H17B H -0.0265 0.1626 0.2573 0.064 Uiso 1 1 calc R
H17C H 0.0025 0.3069 0.2690 0.064 Uiso 1 1 calc R
C18 C 0.1153(2) 0.0430(3) 0.29071(18) 0.0376(8) Uani 1 1 d .
H18A H 0.1066 0.0220 0.3336 0.056 Uiso 1 1 calc R
H18B H 0.1724 0.0208 0.2923 0.056 Uiso 1 1 calc R
H18C H 0.0758 -0.0047 0.2548 0.056 Uiso 1 1 calc R
C19 C 0.0266(2) 0.1768(3) 0.12134(17) 0.0327(8) Uani 1 1 d .
C20 C 0.0431(2) 0.2335(3) 0.05969(17) 0.0399(9) Uani 1 1 d .
H20A H 0.0044 0.1967 0.0192 0.060 Uiso 1 1 calc R
H20B H 0.1005 0.2150 0.0609 0.060 Uiso 1 1 calc R
H20C H 0.0349 0.3252 0.0594 0.060 Uiso 1 1 calc R
C21 C 0.0272(2) 0.0321(3) 0.11543(19) 0.0407(9) Uani 1 1 d .
H21A H -0.0078 0.0067 0.0708 0.061 Uiso 1 1 calc R
H21B H 0.0053 -0.0055 0.1493 0.061 Uiso 1 1 calc R
H21C H 0.0844 0.0029 0.1224 0.061 Uiso 1 1 calc R
C22 C -0.0607(2) 0.2209(4) 0.1217(2) 0.0493(10) Uani 1 1 d .
H22A H -0.0992 0.2173 0.0761 0.074 Uiso 1 1 calc R
H22B H -0.0573 0.3079 0.1382 0.074 Uiso 1 1 calc R
H22C H -0.0808 0.1657 0.1509 0.074 Uiso 1 1 calc R
N2 N 0.33520(15) 0.1762(2) 0.26711(11) 0.0224(5) Uani 1 1 d .
H2N H 0.3598 0.2475 0.2815 0.037(10) Uiso 1 1 d R
C23 C 0.35072(17) 0.0853(3) 0.31692(14) 0.0196(6) Uani 1 1 d .
C24 C 0.32030(18) -0.0387(3) 0.30315(14) 0.0229(6) Uani 1 1 d .
C25 C 0.3326(2) -0.1257(3) 0.35511(15) 0.0279(7) Uani 1 1 d .
H25 H 0.3111 -0.2088 0.3453 0.033 Uiso 1 1 calc R
C26 C 0.3752(2) -0.0941(3) 0.42053(15) 0.0312(8) Uani 1 1 d .
H26 H 0.3821 -0.1538 0.4556 0.037 Uiso 1 1 calc R
C27 C 0.4074(2) 0.0262(3) 0.43367(15) 0.0286(7) Uani 1 1 d .
H27 H 0.4372 0.0485 0.4784 0.034 Uiso 1 1 calc R
C28 C 0.39762(18) 0.1153(3) 0.38364(14) 0.0235(6) Uani 1 1 d .
C29 C 0.2759(2) -0.0819(3) 0.23278(14) 0.0272(7) Uani 1 1 d .
H29A H 0.2454 -0.1601 0.2343 0.041 Uiso 1 1 calc R
H29B H 0.3168 -0.0973 0.2089 0.041 Uiso 1 1 calc R
H29C H 0.2367 -0.0164 0.2094 0.041 Uiso 1 1 calc R
C30 C 0.4376(2) 0.2437(3) 0.39904(16) 0.0316(8) Uani 1 1 d .
H30A H 0.4704 0.2477 0.4464 0.047 Uiso 1 1 calc R
H30B H 0.3942 0.3088 0.3894 0.047 Uiso 1 1 calc R
H30C H 0.4742 0.2580 0.3713 0.047 Uiso 1 1 calc R

loop_
_atom_site_aniso_label
_atom_site_aniso_U_11
_atom_site_aniso_U_22
_atom_site_aniso_U_33
_atom_site_aniso_U_23
_atom_site_aniso_U_13
_atom_site_aniso_U_12
Co1 0.0233(2) 0.0160(2) 0.0189(2) -0.00053(16) 0.00770(16) -0.00065(17)
P1 0.0234(4) 0.0161(4) 0.0177(4) -0.0004(3) 0.0070(3) 0.0002(3)
P2 0.0221(4) 0.0172(4) 0.0306(4) -0.0035(3) 0.0103(3) -0.0030(3)
Si1 0.0261(4) 0.0169(4) 0.0213(4) 0.0020(3) 0.0087(3) 0.0009(4)
Si2 0.0239(4) 0.0152(4) 0.0265(4) -0.0021(3) 0.0099(3) -0.0010(4)
N1 0.0238(13) 0.0158(12) 0.0247(13) 0.0007(10) 0.0103(11) 0.0006(11)
C1 0.0377(19) 0.0287(18) 0.0287(17) 0.0069(14) 0.0126(15) 0.0054(16)
C2 0.0356(18) 0.0227(17) 0.0338(18) 0.0014(13) 0.0171(15) -0.0011(14)
C3 0.0346(17) 0.0211(16) 0.0178(14) 0.0045(12) 0.0091(13) -0.0022(14)
C4 0.0233(15) 0.0207(15) 0.0246(15) 0.0009(12) 0.0088(13) 0.0012(13)
C5 0.0279(17) 0.0330(18) 0.0293(17) 0.0014(14) 0.0135(14) 0.0031(15)
C6 0.0251(16) 0.0311(18) 0.0250(16) 0.0038(13) 0.0081(13) 0.0073(14)
C7 0.0262(17) 0.0278(17) 0.0349(18) -0.0048(14) 0.0107(14) -0.0043(14)
C8 0.0296(17) 0.0210(16) 0.0216(15) -0.0064(12) 0.0070(13) -0.0043(14)
C9 0.036(2) 0.051(2) 0.041(2) -0.0218(18) 0.0101(17) -0.0054(18)
C10 0.045(2) 0.0300(18) 0.0224(16) -0.0043(14) 0.0107(15) 0.0017(16)
C11 0.056(2) 0.0220(17) 0.0308(18) -0.0059(14) 0.0180(16) -0.0082(16)
C12 0.0324(18) 0.0264(17) 0.0318(17) -0.0071(14) 0.0101(14) -0.0034(15)
C13 0.0323(17) 0.0189(16) 0.0401(19) 0.0016(14) 0.0173(15) 0.0008(14)
C14 0.0274(16) 0.0161(15) 0.0353(17) -0.0042(13) 0.0127(14) -0.0024(13)
C15 0.0311(17) 0.0225(16) 0.0399(19) 0.0000(14) 0.0216(15) -0.0034(14)
C16 0.051(2) 0.041(2) 0.0304(18) -0.0095(15) 0.0223(17) -0.0101(18)
C17 0.040(2) 0.038(2) 0.062(2) 0.0075(18) 0.0324(19) 0.0024(18)
C18 0.042(2) 0.0311(19) 0.045(2) 0.0082(16) 0.0211(17) 0.0021(16)
C19 0.0260(17) 0.0284(18) 0.041(2) -0.0098(15) 0.0062(15) -0.0038(15)
C20 0.038(2) 0.038(2) 0.0349(19) -0.0035(16) -0.0021(16) 0.0057(17)
C21 0.040(2) 0.0276(19) 0.050(2) -0.0136(16) 0.0060(17) -0.0034(17)
C22 0.0262(18) 0.046(2) 0.070(3) -0.025(2) 0.0069(18) -0.0030(18)
N2 0.0279(13) 0.0189(13) 0.0210(13) -0.0021(10) 0.0083(11) -0.0044(11)
C23 0.0196(14) 0.0211(15) 0.0200(14) -0.0009(12) 0.0090(12) 0.0031(13)
C24 0.0233(15) 0.0263(16) 0.0213(15) 0.0001(12) 0.0103(12) 0.0018(13)
C25 0.0359(18) 0.0206(16) 0.0311(17) 0.0023(13) 0.0160(14) 0.0035(15)
C26 0.0409(19) 0.0311(19) 0.0247(16) 0.0076(14) 0.0147(15) 0.0117(16)
C27 0.0321(18) 0.0374(19) 0.0173(15) -0.0027(13) 0.0089(13) 0.0059(15)
C28 0.0237(15) 0.0267(17) 0.0215(15) -0.0047(12) 0.0088(12) -0.0001(14)
C29 0.0329(17) 0.0242(17) 0.0245(16) -0.0010(13) 0.0086(13) -0.0047(14)
C30 0.0353(18) 0.0347(19) 0.0232(16) -0.0086(14) 0.0063(14) -0.0036(16)

loop_
_atom_type_symbol
_atom_type_description
_atom_type_scat_dispersion_real
_atom_type_scat_dispersion_imag
_atom_type_scat_source
C C 0.0033 0.0016 'International Tables Vol C Tables 4.2.6.8 and 6.1.1.4'
H H 0.0000 0.0000 'International Tables Vol C Tables 4.2.6.8 and 6.1.1.4'
N N 0.0061 0.0033 'International Tables Vol C Tables 4.2.6.8 and 6.1.1.4'
Si Si 0.0817 0.0704 'International Tables Vol C Tables 4.2.6.8 and 6.1.1.4'
P P 0.1023 0.0942 'International Tables Vol C Tables 4.2.6.8 and 6.1.1.4'
Co Co 0.3494 0.9721 'International Tables Vol C Tables 4.2.6.8 and 6.1.1.4'

loop_
_geom_angle_atom_site_label_1
_geom_angle_atom_site_label_2
_geom_angle_atom_site_label_3
_geom_angle
N2 Co1 N1 119.46(10)
N2 Co1 P1 106.44(8)
N1 Co1 P1 91.84(7)
N2 Co1 P2 106.46(7)
N1 Co1 P2 88.85(7)
P1 Co1 P2 141.61(3)
C3 P1 C4 103.97(14)
C3 P1 C8 102.84(14)
C4 P1 C8 110.79(13)
C3 P1 Co1 100.91(10)
C4 P1 Co1 110.68(9)
C8 P1 Co1 124.69(10)
C14 P2 C19 102.79(14)
C14 P2 C15 102.37(14)
C19 P2 C15 112.09(15)
C14 P2 Co1 100.75(10)
C19 P2 Co1 116.05(11)
C15 P2 Co1 119.32(11)
N1 Si1 C2 113.00(13)
N1 Si1 C1 114.13(14)
C2 Si1 C1 106.59(15)
N1 Si1 C3 108.22(12)
C2 Si1 C3 111.48(14)
C1 Si1 C3 103.02(14)
N1 Si2 C12 112.53(14)
N1 Si2 C13 115.97(13)
C12 Si2 C13 106.70(15)
N1 Si2 C14 107.77(12)
C12 Si2 C14 108.05(15)
C13 Si2 C14 105.36(14)
Si2 N1 Si1 124.14(14)
Si2 N1 Co1 114.01(12)
Si1 N1 Co1 121.73(13)
Si1 C1 H1A 109.5
Si1 C1 H1B 109.5
H1A C1 H1B 109.5
Si1 C1 H1C 109.5
H1A C1 H1C 109.5
H1B C1 H1C 109.5
Si1 C2 H2A 109.5
Si1 C2 H2B 109.5
H2A C2 H2B 109.5
Si1 C2 H2C 109.5
H2A C2 H2C 109.5
H2B C2 H2C 109.5
P1 C3 Si1 115.55(15)
P1 C3 H3A 108.4
Si1 C3 H3A 108.4
P1 C3 H3B 108.4
Si1 C3 H3B 108.4
H3A C3 H3B 107.5
C6 C4 C7 108.4(2)
C6 C4 C5 109.1(2)
C7 C4 C5 108.0(2)
C6 C4 P1 110.9(2)
C7 C4 P1 106.4(2)
C5 C4 P1 113.8(2)
C4 C5 H5A 109.5
C4 C5 H5B 109.5
H5A C5 H5B 109.5
C4 C5 H5C 109.5
H5A C5 H5C 109.5
H5B C5 H5C 109.5
C4 C6 H6A 109.5
C4 C6 H6B 109.5
H6A C6 H6B 109.5
C4 C6 H6C 109.5
H6A C6 H6C 109.5
H6B C6 H6C 109.5
C4 C7 H7A 109.5
C4 C7 H7B 109.5
H7A C7 H7B 109.5
C4 C7 H7C 109.5
H7A C7 H7C 109.5
H7B C7 H7C 109.5
C11 C8 C10 108.2(2)
C11 C8 C9 108.5(3)
C10 C8 C9 108.0(3)
C11 C8 P1 112.1(2)
C10 C8 P1 114.9(2)
C9 C8 P1 104.8(2)
C8 C9 H9A 109.5
C8 C9 H9B 109.5
H9A C9 H9B 109.5
C8 C9 H9C 109.5
H9A C9 H9C 109.5
H9B C9 H9C 109.5
C8 C10 H10A 109.5
C8 C10 H10B 109.5
H10A C10 H10B 109.5
C8 C10 H10C 109.5
H10A C10 H10C 109.5
H10B C10 H10C 109.5
C8 C11 H11A 109.5
C8 C11 H11B 109.5
H11A C11 H11B 109.5
C8 C11 H11C 109.5
H11A C11 H11C 109.5
H11B C11 H11C 109.5
Si2 C12 H12A 109.5
Si2 C12 H12B 109.5
H12A C12 H12B 109.5
Si2 C12 H12C 109.5
H12A C12 H12C 109.5
H12B C12 H12C 109.5
Si2 C13 H13A 109.5
Si2 C13 H13B 109.5
H13A C13 H13B 109.5
Si2 C13 H13C 109.5
H13A C13 H13C 109.5
H13B C13 H13C 109.5
P2 C14 Si2 112.01(15)
P2 C14 H14A 109.2
Si2 C14 H14A 109.2
P2 C14 H14B 109.2
Si2 C14 H14B 109.2
H14A C14 H14B 107.9
C18 C15 C17 108.6(3)
C18 C15 C16 107.7(3)
C17 C15 C16 108.3(3)
C18 C15 P2 110.9(2)
C17 C15 P2 114.8(2)
C16 C15 P2 106.4(2)
C15 C16 H16A 109.5
C15 C16 H16B 109.5
H16A C16 H16B 109.5
C15 C16 H16C 109.5
H16A C16 H16C 109.5
H16B C16 H16C 109.5
C15 C17 H17A 109.5
C15 C17 H17B 109.5
H17A C17 H17B 109.5
C15 C17 H17C 109.5
H17A C17 H17C 109.5
H17B C17 H17C 109.5
C15 C18 H18A 109.5
C15 C18 H18B 109.5
H18A C18 H18B 109.5
C15 C18 H18C 109.5
H18A C18 H18C 109.5
H18B C18 H18C 109.5
C20 C19 C21 108.4(3)
C20 C19 C22 107.7(3)
C21 C19 C22 109.4(3)
C20 C19 P2 105.5(2)
C21 C19 P2 109.4(2)
C22 C19 P2 116.2(2)
C19 C20 H20A 109.5
C19 C20 H20B 109.5
H20A C20 H20B 109.5
C19 C20 H20C 109.5
H20A C20 H20C 109.5
H20B C20 H20C 109.5
C19 C21 H21A 109.5
C19 C21 H21B 109.5
H21A C21 H21B 109.5
C19 C21 H21C 109.5
H21A C21 H21C 109.5
H21B C21 H21C 109.5
C19 C22 H22A 109.5
C19 C22 H22B 109.5
H22A C22 H22B 109.5
C19 C22 H22C 109.5
H22A C22 H22C 109.5
H22B C22 H22C 109.5
C23 N2 Co1 139.6(2)
C23 N2 H2N 112.3
Co1 N2 H2N 106.6
N2 C23 C24 121.3(3)
N2 C23 C28 120.6(3)
C24 C23 C28 118.0(3)
C25 C24 C23 119.9(3)
C25 C24 C29 118.5(3)
C23 C24 C29 121.7(3)
C26 C25 C24 121.7(3)
C26 C25 H25 119.2
C24 C25 H25 119.2
C27 C26 C25 118.4(3)
C27 C26 H26 120.8
C25 C26 H26 120.8
C26 C27 C28 122.0(3)
C26 C27 H27 119.0
C28 C27 H27 119.0
C27 C28 C23 119.9(3)
C27 C28 C30 120.7(3)
C23 C28 C30 119.5(3)
C24 C29 H29A 109.5
C24 C29 H29B 109.5
H29A C29 H29B 109.5
C24 C29 H29C 109.5
H29A C29 H29C 109.5
H29B C29 H29C 109.5
C28 C30 H30A 109.5
C28 C30 H30B 109.5
H30A C30 H30B 109.5
C28 C30 H30C 109.5
H30A C30 H30C 109.5
H30B C30 H30C 109.5

loop_
_geom_bond_atom_site_label_1
_geom_bond_atom_site_label_2
_geom_bond_distance
Co1 N2 1.916(2)
Co1 N1 1.995(2)
Co1 P1 2.4966(9)
Co1 P2 2.5209(10)
P1 C3 1.832(3)
P1 C4 1.893(3)
P1 C8 1.896(3)
P2 C14 1.837(3)
P2 C19 1.882(3)
P2 C15 1.892(3)
Si1 N1 1.705(2)
Si1 C2 1.874(3)
Si1 C1 1.876(3)
Si1 C3 1.894(3)
Si2 N1 1.699(2)
Si2 C12 1.872(3)
Si2 C13 1.877(3)
Si2 C14 1.893(3)
C1 H1A 0.9800
C1 H1B 0.9800
C1 H1C 0.9800
C2 H2A 0.9800
C2 H2B 0.9800
C2 H2C 0.9800
C3 H3A 0.9900
C3 H3B 0.9900
C4 C6 1.528(4)
C4 C7 1.538(4)
C4 C5 1.539(4)
C5 H5A 0.9800
C5 H5B 0.9800
C5 H5C 0.9800
C6 H6A 0.9800
C6 H6B 0.9800
C6 H6C 0.9800
C7 H7A 0.9800
C7 H7B 0.9800
C7 H7C 0.9800
C8 C11 1.529(4)
C8 C10 1.534(4)
C8 C9 1.536(4)
C9 H9A 0.9800
C9 H9B 0.9800
C9 H9C 0.9800
C10 H10A 0.9800
C10 H10B 0.9800
C10 H10C 0.9800
C11 H11A 0.9800
C11 H11B 0.9800
C11 H11C 0.9800
C12 H12A 0.9800
C12 H12B 0.9800
C12 H12C 0.9800
C13 H13A 0.9800
C13 H13B 0.9800
C13 H13C 0.9800
C14 H14A 0.9900
C14 H14B 0.9900
C15 C18 1.526(4)
C15 C17 1.536(4)
C15 C16 1.543(5)
C16 H16A 0.9800
C16 H16B 0.9800
C16 H16C 0.9800
C17 H17A 0.9800
C17 H17B 0.9800
C17 H17C 0.9800
C18 H18A 0.9800
C18 H18B 0.9800
C18 H18C 0.9800
C19 C20 1.526(5)
C19 C21 1.537(4)
C19 C22 1.543(5)
C20 H20A 0.9800
C20 H20B 0.9800
C20 H20C 0.9800
C21 H21A 0.9800
C21 H21B 0.9800
C21 H21C 0.9800
C22 H22A 0.9800
C22 H22B 0.9800
C22 H22C 0.9800
N2 C23 1.385(4)
N2 H2N 0.8701
C23 C24 1.407(4)
C23 C28 1.418(4)
C24 C25 1.393(4)
C24 C29 1.509(4)
C25 C26 1.383(4)
C25 H25 0.9500
C26 C27 1.378(5)
C26 H26 0.9500
C27 C28 1.384(4)
C27 H27 0.9500
C28 C30 1.508(4)
C29 H29A 0.9800
C29 H29B 0.9800
C29 H29C 0.9800
C30 H30A 0.9800
C30 H30B 0.9800
C30 H30C 0.9800

loop_
_geom_torsion_atom_site_label_1
_geom_torsion_atom_site_label_2
_geom_torsion_atom_site_label_3
_geom_torsion_atom_site_label_4
_geom_torsion
N2 Co1 P1 C3 -126.21(13)
N1 Co1 P1 C3 -4.71(12)
P2 Co1 P1 C3 85.76(11)
N2 Co1 P1 C4 -16.61(13)
N1 Co1 P1 C4 104.90(12)
P2 Co1 P1 C4 -164.64(10)
N2 Co1 P1 C8 119.68(14)
N1 Co1 P1 C8 -118.82(14)
P2 Co1 P1 C8 -28.36(13)
N2 Co1 P2 C14 100.68(13)
N1 Co1 P2 C14 -19.78(13)
P1 Co1 P2 C14 -111.28(11)
N2 Co1 P2 C19 -149.22(14)
N1 Co1 P2 C19 90.32(14)
P1 Co1 P2 C19 -1.18(13)
N2 Co1 P2 C15 -10.22(14)
N1 Co1 P2 C15 -130.68(13)
P1 Co1 P2 C15 137.81(12)
C12 Si2 N1 Si1 -102.01(19)
C13 Si2 N1 Si1 21.2(2)
C14 Si2 N1 Si1 138.97(17)
C12 Si2 N1 Co1 74.07(17)
C13 Si2 N1 Co1 -162.70(14)
C14 Si2 N1 Co1 -44.96(17)
C2 Si1 N1 Si2 62.9(2)
C1 Si1 N1 Si2 -59.1(2)
C3 Si1 N1 Si2 -173.15(16)
C2 Si1 N1 Co1 -112.90(17)
C1 Si1 N1 Co1 125.10(16)
C3 Si1 N1 Co1 11.06(19)
N2 Co1 N1 Si2 -70.01(16)
P1 Co1 N1 Si2 179.90(12)
P2 Co1 N1 Si2 38.30(12)
N2 Co1 N1 Si1 106.17(16)
P1 Co1 N1 Si1 -3.91(14)
P2 Co1 N1 Si1 -145.52(14)
C4 P1 C3 Si1 -103.28(18)
C8 P1 C3 Si1 141.13(17)
Co1 P1 C3 Si1 11.46(18)
N1 Si1 C3 P1 -14.8(2)
C2 Si1 C3 P1 110.06(18)
C1 Si1 C3 P1 -136.00(18)
C3 P1 C4 C6 170.9(2)
C8 P1 C4 C6 -79.2(2)
Co1 P1 C4 C6 63.3(2)
C3 P1 C4 C7 53.2(2)
C8 P1 C4 C7 163.03(19)
Co1 P1 C4 C7 -54.4(2)
C3 P1 C4 C5 -65.6(2)
C8 P1 C4 C5 44.2(2)
Co1 P1 C4 C5 -173.21(18)
C3 P1 C8 C11 164.4(2)
C4 P1 C8 C11 53.9(3)
Co1 P1 C8 C11 -82.4(2)
C3 P1 C8 C10 40.3(3)
C4 P1 C8 C10 -70.3(3)
Co1 P1 C8 C10 153.47(19)
C3 P1 C8 C9 -78.1(2)
C4 P1 C8 C9 171.3(2)
Co1 P1 C8 C9 35.1(3)
C19 P2 C14 Si2 -120.24(18)
C15 P2 C14 Si2 123.36(17)
Co1 P2 C14 Si2 -0.15(17)
N1 Si2 C14 P2 24.9(2)
C12 Si2 C14 P2 -96.91(18)
C13 Si2 C14 P2 149.33(16)
C14 P2 C15 C18 -175.9(2)
C19 P2 C15 C18 74.6(3)
Co1 P2 C15 C18 -65.9(3)
C14 P2 C15 C17 60.7(3)
C19 P2 C15 C17 -48.8(3)
Co1 P2 C15 C17 170.7(2)
C14 P2 C15 C16 -59.1(2)
C19 P2 C15 C16 -168.6(2)
Co1 P2 C15 C16 50.9(2)
C14 P2 C19 C20 63.9(2)
C15 P2 C19 C20 173.1(2)
Co1 P2 C19 C20 -45.0(2)
C14 P2 C19 C21 -179.7(2)
C15 P2 C19 C21 -70.5(3)
Co1 P2 C19 C21 71.4(3)
C14 P2 C19 C22 -55.3(3)
C15 P2 C19 C22 53.9(3)
Co1 P2 C19 C22 -164.2(2)
N1 Co1 N2 C23 161.5(3)
P1 Co1 N2 C23 -96.7(3)
P2 Co1 N2 C23 63.3(3)
Co1 N2 C23 C24 19.8(4)
Co1 N2 C23 C28 -159.8(2)
N2 C23 C24 C25 -176.0(3)
C28 C23 C24 C25 3.7(4)
N2 C23 C24 C29 5.4(4)
C28 C23 C24 C29 -175.0(3)
C23 C24 C25 C26 -0.9(5)
C29 C24 C25 C26 177.8(3)
C24 C25 C26 C27 -1.2(5)
C25 C26 C27 C28 0.5(5)
C26 C27 C28 C23 2.3(5)
C26 C27 C28 C30 -176.6(3)
N2 C23 C28 C27 175.3(3)
C24 C23 C28 C27 -4.4(4)
N2 C23 C28 C30 -5.8(4)
C24 C23 C28 C30 174.6(3)
